data_7237570
loop_
_publ_author_name
'Sun, Tiancheng'
'Wang, Ping'
'Fan, Ruiqing'
'Chen, Wei'
'Hao, Sue'
'Yang, Yulin'

_publ_section_title
;
 Functional microscale single-phase white emission lanthanide MOF for
 tunable fluorescent sensing and water quality monitoring
;
_journal_issue 12
_journal_name_full 'Journal of Materials Chemistry C'
_journal_page_first 3598
_journal_paper_doi 10.1039/C8TC05968C
_journal_volume 7
_journal_year 2019
_chemical_formula_sum 'C14 H12 Eu N O10'
_chemical_formula_weight 506.21
_space_group_crystal_system triclinic
_space_group_IT_number 2
_space_group_name_Hall '-P 1'
_space_group_name_H-M_alt 'P -1'
_atom_sites_solution_hydrogens mixed
_audit_creation_method SHELXL-2014/7
_audit_update_record
;
2018-10-12 deposited with the CCDC.	2019-02-19 downloaded from the CCDC.
;
_cell_angle_alpha 110.0910(10)
_cell_angle_beta 94.3350(10)
_cell_angle_gamma 103.1810(10)
_cell_formula_units_Z 2
_cell_length_a 5.9995(8)
_cell_length_b 11.7780(15)
_cell_length_c 12.5839(16)
_cell_measurement_reflns_used 2801
_cell_measurement_temperature 293(2)
_cell_measurement_theta_max 24.997
_cell_measurement_theta_min 2.983
_cell_volume 801.49(18)
_computing_structure_refinement 'SHELXL-2014/7 (Sheldrick, 2014)'
_diffrn_ambient_temperature 293(2)
_diffrn_measured_fraction_theta_full 0.998
_diffrn_measured_fraction_theta_max 0.998
_diffrn_measurement_device_type 'Bruker Smart APEX CCD area detector'
_diffrn_measurement_method 'phi and omega scans'
_diffrn_radiation_type MoK\a
_diffrn_radiation_wavelength 0.71073
_diffrn_reflns_av_R_equivalents 0.0199
_diffrn_reflns_av_unetI/netI 0.0307
_diffrn_reflns_Laue_measured_fraction_full 0.998
_diffrn_reflns_Laue_measured_fraction_max 0.998
_diffrn_reflns_limit_h_max 7
_diffrn_reflns_limit_h_min -7
_diffrn_reflns_limit_k_max 13
_diffrn_reflns_limit_k_min -13
_diffrn_reflns_limit_l_max 14
_diffrn_reflns_limit_l_min -14
_diffrn_reflns_number 5560
_diffrn_reflns_point_group_measured_fraction_full 0.998
_diffrn_reflns_point_group_measured_fraction_max 0.998
_diffrn_reflns_theta_full 24.999
_diffrn_reflns_theta_max 24.999
_diffrn_reflns_theta_min 1.748
_diffrn_source 'fine-focus sealed tube'
_exptl_absorpt_coefficient_mu 3.971
_exptl_absorpt_correction_T_max 0.408
_exptl_absorpt_correction_T_min 0.397
_exptl_absorpt_correction_type multi-scan
_exptl_absorpt_process_details '(SADABS; Sheldrick, 2003)'
_exptl_crystal_colour colorless
_exptl_crystal_density_diffrn 2.098
_exptl_crystal_description flake
_exptl_crystal_F_000 492
_exptl_crystal_size_max 0.300
_exptl_crystal_size_mid 0.280
_exptl_crystal_size_min 0.260
_refine_diff_density_max 0.805
_refine_diff_density_min -1.152
_refine_diff_density_rms 0.319
_refine_ls_extinction_method none
_refine_ls_goodness_of_fit_ref 0.890
_refine_ls_hydrogen_treatment constr
_refine_ls_matrix_type full
_refine_ls_number_parameters 277
_refine_ls_number_reflns 2801
_refine_ls_number_restraints 12
_refine_ls_restrained_S_all 0.893
_refine_ls_R_factor_all 0.0350
_refine_ls_R_factor_gt 0.0282
_refine_ls_shift/su_max 0.000
_refine_ls_shift/su_mean 0.000
_refine_ls_structure_factor_coef Fsqd
_refine_ls_weighting_details 'w=1/[\s^2^(Fo^2^)+(0.1000P)^2^] where P=(Fo^2^+2Fc^2^)/3'
_refine_ls_weighting_scheme calc
_refine_ls_wR_factor_gt 0.0820
_refine_ls_wR_factor_ref 0.1042
_reflns_Friedel_coverage 0.000
_reflns_number_gt 2564
_reflns_number_total 2801
_reflns_threshold_expression 'I > 2\s(I)'
_cod_data_source_file c8tc05968c2.cif
_cod_data_source_block s
_cod_database_code 7237570
_shelx_shelxl_version_number 2014/7
_shelx_space_group_comment
;
The symmetry employed for this shelxl refinement is uniquely defined
by the following loop, which should always be used as a source of
symmetry information in preference to the above space-group names.
They are only intended as comments.
;
_shelx_estimated_absorpt_t_min 0.382
_shelx_estimated_absorpt_t_max 0.425

loop_
_space_group_symop_operation_xyz
'x, y, z'
'-x, -y, -z'

loop_
_atom_site_label
_atom_site_type_symbol
_atom_site_fract_x
_atom_site_fract_y
_atom_site_fract_z
_atom_site_U_iso_or_equiv
_atom_site_adp_type
_atom_site_occupancy
_atom_site_site_symmetry_order
_atom_site_calc_flag
_atom_site_refinement_flags_posn
_atom_site_refinement_flags_adp
_atom_site_refinement_flags_occupancy
_atom_site_disorder_assembly
_atom_site_disorder_group
Eu1 Eu 0.37734(4) -0.11414(2) 0.09560(2) 0.02727(15) Uani 1 1 d . . . . .
O2 O 1.3918(8) 0.9041(5) 0.3012(4) 0.0496(12) Uani 1 1 d . . . . .
O3 O 1.0658(8) 0.7922(5) 0.1813(4) 0.0472(12) Uani 1 1 d . . . . .
O4 O 0.2534(8) 0.0727(4) 0.1986(4) 0.0387(10) Uani 1 1 d . . . . .
O5 O 0.4357(7) 0.1035(4) 0.0626(4) 0.0349(10) Uani 1 1 d . . . . .
O6 O -0.0382(7) 0.1471(4) 0.0418(4) 0.0345(9) Uani 1 1 d . . . . .
O7 O -0.1425(8) 0.3160(4) 0.0561(5) 0.0509(12) Uani 1 1 d . . . . .
N1 N 1.0797(17) 0.8693(8) 0.5771(6) 0.098(3) Uani 1 1 d . U . . .
O1 O 0.7349(15) 0.5518(8) 0.4405(6) 0.042(2) Uani 0.565(7) 1 d . . P A 1
C1 C 0.961(2) 0.7511(13) 0.5611(10) 0.041(3) Uani 0.565(7) 1 d . . P A 1
H1 H 0.9394 0.7270 0.6234 0.049 Uiso 0.565(7) 1 calc R U P A 1
C2 C 0.8719(17) 0.6667(10) 0.4506(9) 0.029(2) Uani 0.565(7) 1 d . U P A 1
C3 C 0.937(2) 0.6988(11) 0.3601(9) 0.031(2) Uani 0.565(7) 1 d . . P A 1
H3 H 0.8814 0.6408 0.2856 0.037 Uiso 0.565(7) 1 calc R U P A 1
O1A O 0.4821(19) 0.6551(10) 0.4052(10) 0.049(3) Uani 0.435(7) 1 d . . P A 2
C1A C 0.814(4) 0.8005(17) 0.5394(13) 0.057(5) Uani 0.435(7) 1 d . . P A 2
H1A H 0.7227 0.8072 0.5967 0.069 Uiso 0.435(7) 1 calc R U P A 2
C2A C 0.705(3) 0.7310(14) 0.4280(14) 0.042(4) Uani 0.435(7) 1 d . . P A 2
C3A C 0.832(3) 0.7373(17) 0.3417(14) 0.046(4) Uani 0.435(7) 1 d . . P A 2
H3A H 0.7651 0.6954 0.2647 0.055 Uiso 0.435(7) 1 calc R U P A 2
C4 C 1.0805(14) 0.8145(7) 0.3770(6) 0.0506(19) Uani 1 1 d . . . . .
C5 C 1.1696(13) 0.8888(7) 0.4906(6) 0.054(2) Uani 1 1 d . . . . .
H5 H 1.2999 0.9563 0.5068 0.065 Uiso 1 1 calc R U . . .
C6 C 0.5769(16) 0.4784(8) 0.3500(7) 0.058(2) Uani 1 1 d . . . . .
H6 H 0.7050 0.5252 0.4073 0.070 Uiso 0.435(7) 1 calc R U P A 2
C7 C 0.5501(13) 0.3533(7) 0.2937(6) 0.0472(17) Uani 1 1 d . . . . .
H7 H 0.6576 0.3158 0.3146 0.057 Uiso 1 1 calc R U . . .
C8 C 0.3660(10) 0.2819(6) 0.2065(5) 0.0317(13) Uani 1 1 d . . . . .
C9 C 0.2015(11) 0.3383(6) 0.1775(5) 0.0357(14) Uani 1 1 d . . . . .
C10 C 0.2317(15) 0.4672(7) 0.2361(8) 0.057(2) Uani 1 1 d . . . . .
H10 H 0.1256 0.5060 0.2161 0.069 Uiso 1 1 calc R U . . .
C11 C 0.4192(18) 0.5372(7) 0.3239(8) 0.067(3) Uani 1 1 d . . . . .
H11 H 0.4376 0.6222 0.3644 0.080 Uiso 0.565(7) 1 calc R U P A 1
C12 C 1.1875(11) 0.8397(6) 0.2821(5) 0.0371(15) Uani 1 1 d . . . . .
C13 C 0.3434(9) 0.1440(5) 0.1497(5) 0.0287(12) Uani 1 1 d . . . . .
C14 C -0.0048(11) 0.2631(6) 0.0864(5) 0.0321(13) Uani 1 1 d . . . . .
O1W O 0.7557(7) 0.0114(4) 0.1921(4) 0.0428(11) Uani 1 1 d . . . . .
H1WA H 0.8446 0.0148 0.1432 0.064 Uiso 1 1 d R U . . .
H1WB H 0.8080 -0.0211 0.2359 0.064 Uiso 1 1 d R U . . .
O2W O 0.5866(9) -0.2660(5) 0.0986(5) 0.0594(15) Uani 1 1 d . . . . .
H2WA H 0.5029 -0.3237 0.1176 0.089 Uiso 1 1 d R U . . .
H2WB H 0.7138 -0.2297 0.1477 0.089 Uiso 1 1 d R U . . .
O3W O 0.262(2) 0.4837(11) 0.9591(18) 0.189(6) Uani 1 1 d G . . . .
H3WA H 0.1511 0.4166 0.9343 0.284 Uiso 1 1 d G U . . .
H3WB H 0.2066 0.5468 0.9745 0.284 Uiso 1 1 d G U . . .

loop_
_atom_site_aniso_label
_atom_site_aniso_U_11
_atom_site_aniso_U_22
_atom_site_aniso_U_33
_atom_site_aniso_U_23
_atom_site_aniso_U_13
_atom_site_aniso_U_12
Eu1 0.0251(2) 0.0265(2) 0.0275(2) 0.01019(14) 0.00770(13) 0.00064(13)
O2 0.033(2) 0.066(3) 0.042(3) 0.025(2) 0.007(2) -0.009(2)
O3 0.040(3) 0.056(3) 0.035(3) 0.018(2) 0.005(2) -0.009(2)
O4 0.045(3) 0.033(2) 0.036(2) 0.013(2) 0.017(2) 0.003(2)
O5 0.033(2) 0.035(2) 0.029(2) 0.0054(19) 0.0103(18) 0.0046(19)
O6 0.031(2) 0.022(2) 0.039(2) 0.0041(18) -0.0017(18) 0.0006(17)
O7 0.046(3) 0.030(2) 0.068(3) 0.011(2) 0.001(2) 0.010(2)
N1 0.122(7) 0.071(5) 0.036(4) -0.009(3) 0.032(4) -0.057(5)
O1 0.049(5) 0.034(4) 0.025(4) 0.012(3) -0.013(3) -0.020(4)
C1 0.037(7) 0.050(8) 0.021(6) 0.012(5) -0.002(5) -0.013(6)
C2 0.022(5) 0.024(5) 0.021(5) -0.002(4) -0.004(4) -0.009(4)
C3 0.026(6) 0.036(6) 0.022(5) 0.007(5) -0.002(4) 0.001(5)
O1A 0.043(6) 0.033(6) 0.054(7) 0.002(5) 0.020(5) -0.005(5)
C1A 0.074(13) 0.050(10) 0.021(8) 0.001(7) 0.014(8) -0.016(10)
C2A 0.043(9) 0.024(7) 0.042(9) 0.007(6) 0.002(7) -0.010(6)
C3A 0.043(10) 0.046(10) 0.027(8) 0.003(7) 0.005(7) -0.015(8)
C4 0.061(5) 0.037(4) 0.036(4) 0.006(3) 0.021(3) -0.012(3)
C5 0.060(5) 0.042(4) 0.036(4) 0.008(3) 0.011(3) -0.020(4)
C6 0.064(5) 0.043(4) 0.033(4) -0.003(3) 0.013(3) -0.027(4)
C7 0.044(4) 0.049(4) 0.039(4) 0.016(3) 0.005(3) -0.005(3)
C8 0.028(3) 0.029(3) 0.026(3) 0.003(2) 0.011(2) -0.007(2)
C9 0.039(3) 0.025(3) 0.036(3) 0.004(3) 0.016(3) 0.003(3)
C10 0.051(5) 0.027(4) 0.077(6) 0.002(4) 0.027(4) 0.001(3)
C11 0.076(6) 0.026(4) 0.060(5) -0.015(4) 0.032(5) -0.019(4)
C12 0.037(4) 0.038(4) 0.034(3) 0.015(3) 0.011(3) 0.001(3)
C13 0.022(3) 0.030(3) 0.031(3) 0.009(3) 0.005(2) 0.003(2)
C14 0.034(3) 0.025(3) 0.035(3) 0.010(3) 0.013(3) 0.002(3)
O1W 0.030(2) 0.055(3) 0.037(3) 0.019(2) 0.0068(18) -0.005(2)
O2W 0.046(3) 0.043(3) 0.085(4) 0.024(3) -0.005(3) 0.008(2)
O3W 0.241(16) 0.080(7) 0.233(16) 0.053(10) -0.004(13) 0.042(9)

loop_
_atom_type_symbol
_atom_type_description
_atom_type_scat_dispersion_real
_atom_type_scat_dispersion_imag
_atom_type_scat_source
C C 0.0033 0.0016 'International Tables Vol C Tables 4.2.6.8 and 6.1.1.4'
H H 0.0000 0.0000 'International Tables Vol C Tables 4.2.6.8 and 6.1.1.4'
Eu Eu -0.1578 3.6682 'International Tables Vol C Tables 4.2.6.8 and 6.1.1.4'
N N 0.0061 0.0033 'International Tables Vol C Tables 4.2.6.8 and 6.1.1.4'
O O 0.0106 0.0060 'International Tables Vol C Tables 4.2.6.8 and 6.1.1.4'

loop_
_geom_angle_atom_site_label_1
_geom_angle_atom_site_label_2
_geom_angle_atom_site_label_3
_geom_angle
_geom_angle_site_symmetry_1
_geom_angle_site_symmetry_3
O1W Eu1 O5 79.14(15) . 2_655
O1W Eu1 O2W 76.29(18) . .
O5 Eu1 O2W 85.12(18) 2_655 .
O1W Eu1 O6 147.69(16) . 2
O5 Eu1 O6 80.90(15) 2_655 2
O2W Eu1 O6 126.87(17) . 2
O1W Eu1 O4 84.87(16) . .
O5 Eu1 O4 114.82(14) 2_655 .
O2W Eu1 O4 149.56(19) . .
O6 Eu1 O4 80.80(15) 2 .
O1W Eu1 O3 126.37(15) . 1_445
O5 Eu1 O3 152.85(16) 2_655 1_445
O2W Eu1 O3 91.9(2) . 1_445
O6 Eu1 O3 79.41(15) 2 1_445
O4 Eu1 O3 80.16(16) . 1_445
O1W Eu1 O7 145.96(17) . 2
O5 Eu1 O7 80.55(16) 2_655 2
O2W Eu1 O7 75.01(17) . 2
O6 Eu1 O7 52.25(15) 2 2
O4 Eu1 O7 128.65(16) . 2
O3 Eu1 O7 72.63(17) 1_445 2
O1W Eu1 O2 73.82(15) . 1_445
O5 Eu1 O2 151.24(15) 2_655 1_445
O2W Eu1 O2 79.2(2) . 1_445
O6 Eu1 O2 127.70(15) 2 1_445
O4 Eu1 O2 72.63(16) . 1_445
O3 Eu1 O2 52.55(14) 1_445 1_445
O7 Eu1 O2 117.67(17) 2 1_445
O1W Eu1 O5 73.45(15) . .
O5 Eu1 O5 64.72(16) 2_655 .
O2W Eu1 O5 140.44(17) . .
O6 Eu1 O5 75.13(13) 2 .
O4 Eu1 O5 50.16(13) . .
O3 Eu1 O5 126.64(16) 1_445 .
O7 Eu1 O5 120.82(15) 2 .
O2 Eu1 O5 115.18(15) 1_445 .
O1W Eu1 C14 159.70(17) . 2
O5 Eu1 C14 80.58(16) 2_655 2
O2W Eu1 C14 101.17(18) . 2
O6 Eu1 C14 26.03(16) 2 2
O4 Eu1 C14 104.54(17) . 2
O3 Eu1 C14 73.52(16) 1_445 2
O7 Eu1 C14 26.25(16) 2 2
O2 Eu1 C14 125.94(15) 1_445 2
O5 Eu1 C14 98.52(15) . 2
O1W Eu1 C12 99.67(17) . 1_445
O5 Eu1 C12 170.44(17) 2_655 1_445
O2W Eu1 C12 85.4(2) . 1_445
O6 Eu1 C12 104.03(17) 2 1_445
O4 Eu1 C12 74.34(17) . 1_445
O3 Eu1 C12 26.70(17) 1_445 1_445
O7 Eu1 C12 95.89(19) 2 1_445
O2 Eu1 C12 25.85(17) 1_445 1_445
O5 Eu1 C12 124.24(17) . 1_445
C14 Eu1 C12 100.19(18) 2 1_445
O1W Eu1 C13 76.38(16) . .
O5 Eu1 C13 90.11(15) 2_655 .
O2W Eu1 C13 152.67(17) . .
O6 Eu1 C13 78.53(14) 2 .
O4 Eu1 C13 24.88(15) . .
O3 Eu1 C13 104.01(17) 1_445 .
O7 Eu1 C13 130.70(15) 2 .
O2 Eu1 C13 92.87(17) 1_445 .
O5 Eu1 C13 25.40(14) . .
C14 Eu1 C13 104.56(17) 2 .
C12 Eu1 C13 98.87(17) 1_445 .
O1W Eu1 H1WA 16.8 . .
O5 Eu1 H1WA 62.5 2_655 .
O2W Eu1 H1WA 74.3 . .
O6 Eu1 H1WA 136.9 2 .
O4 Eu1 H1WA 94.1 . .
O3 Eu1 H1WA 142.2 1_445 .
O7 Eu1 H1WA 133.2 2 .
O2 Eu1 H1WA 90.0 1_445 .
O5 Eu1 H1WA 69.3 . .
C14 Eu1 H1WA 142.9 2 .
C12 Eu1 H1WA 115.7 1_445 .
C13 Eu1 H1WA 79.6 . .
O1W Eu1 H1WB 16.8 . .
O5 Eu1 H1WB 89.3 2_655 .
O2W Eu1 H1WB 63.5 . .
O6 Eu1 H1WB 164.5 2 .
O4 Eu1 H1WB 92.6 . .
O3 Eu1 H1WB 113.5 1_445 .
O7 Eu1 H1WB 138.0 2 .
O2 Eu1 H1WB 62.1 1_445 .
O5 Eu1 H1WB 89.9 . .
C14 Eu1 H1WB 162.5 2 .
C12 Eu1 H1WB 87.4 1_445 .
C13 Eu1 H1WB 89.6 . .
H1WA Eu1 H1WB 29.0 . .
C12 O2 Eu1 92.1(4) . 1_665
C12 O3 Eu1 93.7(4) . 1_665
C13 O4 Eu1 99.8(4) . .
C13 O5 Eu1 156.1(4) . 2_655
C13 O5 Eu1 88.6(3) . .
Eu1 O5 Eu1 115.28(16) 2_655 .
C14 O6 Eu1 94.9(4) . 2
C14 O7 Eu1 91.8(4) . 2
C5 N1 C1 118.0(8) . .
C5 N1 C1A 110.5(9) . .
C6 O1 C2 123.3(8) . .
N1 C1 C2 118.8(10) . .
N1 C1 H1 120.6 . .
C2 C1 H1 120.6 . .
O1 C2 C3 124.8(9) . .
O1 C2 C1 116.0(10) . .
C3 C2 C1 119.1(10) . .
C2 C3 C4 121.6(9) . .
C2 C3 H3 119.2 . .
C4 C3 H3 119.2 . .
C11 O1A C2A 121.5(11) . .
C2A C1A N1 124.9(14) . .
C2A C1A H1A 117.6 . .
N1 C1A H1A 117.6 . .
C1A C2A O1A 120.3(15) . .
C1A C2A C3A 117.5(15) . .
O1A C2A C3A 122.1(14) . .
C2A C3A C4 117.5(13) . .
C2A C3A H3A 121.3 . .
C4 C3A H3A 121.3 . .
C3 C4 C5 114.5(7) . .
C3 C4 C12 121.1(7) . .
C5 C4 C12 121.7(6) . .
C5 C4 C3A 120.8(8) . .
C12 C4 C3A 113.9(9) . .
N1 C5 C4 123.4(7) . .
N1 C5 H5 118.3 . .
C4 C5 H5 118.3 . .
O1 C6 C7 125.1(10) . .
O1 C6 C11 112.9(8) . .
C7 C6 C11 121.6(8) . .
C7 C6 H6 119.2 . .
C11 C6 H6 119.2 . .
C6 C7 C8 120.8(8) . .
C6 C7 H7 119.6 . .
C8 C7 H7 119.6 . .
C7 C8 C9 119.3(6) . .
C7 C8 C13 118.2(6) . .
C9 C8 C13 122.4(5) . .
C8 C9 C10 119.2(7) . .
C8 C9 C14 120.9(5) . .
C10 C9 C14 120.0(7) . .
C11 C10 C9 120.4(9) . .
C11 C10 H10 119.8 . .
C9 C10 H10 119.8 . .
O1A C11 C6 105.7(10) . .
O1A C11 C10 135.2(12) . .
C6 C11 C10 118.7(7) . .
C6 C11 H11 120.6 . .
C10 C11 H11 120.6 . .
O2 C12 O3 121.6(6) . .
O2 C12 C4 119.9(6) . .
O3 C12 C4 118.6(6) . .
O2 C12 Eu1 62.0(3) . 1_665
O3 C12 Eu1 59.6(3) . 1_665
C4 C12 Eu1 178.0(5) . 1_665
O4 C13 O5 120.9(5) . .
O4 C13 C8 118.0(5) . .
O5 C13 C8 120.6(5) . .
O4 C13 Eu1 55.3(3) . .
O5 C13 Eu1 66.0(3) . .
C8 C13 Eu1 164.8(4) . .
O6 C14 O7 120.9(6) . .
O6 C14 C9 118.9(6) . .
O7 C14 C9 120.2(6) . .
O6 C14 Eu1 59.1(3) . 2
O7 C14 Eu1 61.9(3) . 2
C9 C14 Eu1 176.4(4) . 2
Eu1 O1W H1WA 109.5 . .
Eu1 O1W H1WB 109.3 . .
H1WA O1W H1WB 109.4 . .
Eu1 O2W H2WA 110.1 . .
Eu1 O2W H2WB 110.1 . .
H2WA O2W H2WB 108.8 . .
H3WA O3W H3WB 109.5 . .

loop_
_geom_bond_atom_site_label_1
_geom_bond_atom_site_label_2
_geom_bond_distance
_geom_bond_site_symmetry_2
Eu1 O1W 2.373(4) .
Eu1 O5 2.384(4) 2_655
Eu1 O2W 2.417(5) .
Eu1 O6 2.435(4) 2
Eu1 O4 2.451(4) .
Eu1 O3 2.460(4) 1_445
Eu1 O7 2.496(5) 2
Eu1 O2 2.515(5) 1_445
Eu1 O5 2.684(4) .
Eu1 C14 2.828(6) 2
Eu1 C12 2.846(6) 1_445
Eu1 C13 2.937(6) .
Eu1 H1WA 2.7754 .
Eu1 H1WB 2.7723 .
O2 C12 1.242(8) .
O2 Eu1 2.515(5) 1_665
O3 C12 1.282(8) .
O3 Eu1 2.460(4) 1_665
O4 C13 1.254(7) .
O5 C13 1.260(7) .
O5 Eu1 2.384(4) 2_655
O6 C14 1.246(7) .
O6 Eu1 2.435(4) 2
O7 C14 1.251(8) .
O7 Eu1 2.496(5) 2
N1 C5 1.317(10) .
N1 C1 1.349(15) .
N1 C1A 1.57(2) .
O1 C6 1.316(11) .
O1 C2 1.372(13) .
C1 C2 1.379(15) .
C1 H1 0.9300 .
C2 C3 1.373(15) .
C3 C4 1.373(13) .
C3 H3 0.9300 .
O1A C11 1.358(13) .
O1A C2A 1.377(19) .
C1A C2A 1.37(2) .
C1A H1A 0.9300 .
C2A C3A 1.38(2) .
C3A C4 1.502(18) .
C3A H3A 0.9300 .
C4 C5 1.380(10) .
C4 C12 1.482(9) .
C5 H5 0.9300 .
C6 C7 1.362(12) .
C6 C11 1.375(14) .
C6 H6 0.9300 .
C7 C8 1.375(10) .
C7 H7 0.9300 .
C8 C9 1.400(9) .
C8 C13 1.501(8) .
C9 C10 1.402(9) .
C9 C14 1.489(9) .
C10 C11 1.389(14) .
C10 H10 0.9300 .
C11 H11 0.9300 .
C12 Eu1 2.847(6) 1_665
C14 Eu1 2.828(6) 2
O1W H1WA 0.8503 .
O1W H1WB 0.8497 .
O2W H2WA 0.8634 .
O2W H2WB 0.8635 .
O3W H3WA 0.8499 .
O3W H3WB 0.8502 .

loop_
_geom_torsion_atom_site_label_1
_geom_torsion_atom_site_label_2
_geom_torsion_atom_site_label_3
_geom_torsion_atom_site_label_4
_geom_torsion
_geom_torsion_site_symmetry_1
C5 N1 C1 C2 -21.4(19) .
C6 O1 C2 C3 -28.4(18) .
C6 O1 C2 C1 156.0(11) .
N1 C1 C2 O1 -174.2(11) .
N1 C1 C2 C3 10.0(19) .
O1 C2 C3 C4 -177.9(11) .
C1 C2 C3 C4 -2.5(19) .
C5 N1 C1A C2A 22(2) .
N1 C1A C2A O1A 167.7(15) .
N1 C1A C2A C3A -10(3) .
C11 O1A C2A C1A -136.8(17) .
C11 O1A C2A C3A 41(2) .
C1A C2A C3A C4 3(3) .
O1A C2A C3A C4 -174.8(15) .
C2 C3 C4 C5 5.8(16) .
C2 C3 C4 C12 167.5(9) .
C2A C3A C4 C5 -8(2) .
C2A C3A C4 C12 -167.2(14) .
C1 N1 C5 C4 26.6(17) .
C1A N1 C5 C4 -26.9(16) .
C3 C4 C5 N1 -18.3(15) .
C12 C4 C5 N1 -179.8(9) .
C3A C4 C5 N1 22.8(18) .
C2 O1 C6 C7 132.4(10) .
C2 O1 C6 C11 -54.9(13) .
O1 C6 C7 C8 173.8(8) .
C11 C6 C7 C8 1.7(11) .
C6 C7 C8 C9 -1.7(10) .
C6 C7 C8 C13 -178.7(6) .
C7 C8 C9 C10 1.7(9) .
C13 C8 C9 C10 178.5(6) .
C7 C8 C9 C14 -177.8(6) .
C13 C8 C9 C14 -0.9(9) .
C8 C9 C10 C11 -1.7(11) .
C14 C9 C10 C11 177.7(7) .
C2A O1A C11 C6 52.6(16) .
C2A O1A C11 C10 -135.1(14) .
C7 C6 C11 O1A 172.1(8) .
O1 C6 C11 C10 -174.6(8) .
C7 C6 C11 C10 -1.6(12) .
C9 C10 C11 O1A -169.8(11) .
C9 C10 C11 C6 1.7(13) .
Eu1 O2 C12 O3 1.7(7) 1_665
Eu1 O2 C12 C4 -179.2(6) 1_665
Eu1 O3 C12 O2 -1.8(7) 1_665
Eu1 O3 C12 C4 179.2(6) 1_665
C3 C4 C12 O2 -140.2(10) .
C5 C4 C12 O2 20.2(12) .
C3A C4 C12 O2 179.0(11) .
C3 C4 C12 O3 38.9(13) .
C5 C4 C12 O3 -160.8(8) .
C3A C4 C12 O3 -2.0(14) .
Eu1 O4 C13 O5 8.2(6) .
Eu1 O4 C13 C8 -163.9(4) .
Eu1 O5 C13 O4 175.7(6) 2_655
Eu1 O5 C13 O4 -7.4(6) .
Eu1 O5 C13 C8 -12.4(13) 2_655
Eu1 O5 C13 C8 164.5(5) .
Eu1 O5 C13 Eu1 -176.9(10) 2_655
C7 C8 C13 O4 81.3(7) .
C9 C8 C13 O4 -95.6(7) .
C7 C8 C13 O5 -90.9(7) .
C9 C8 C13 O5 92.2(7) .
C7 C8 C13 Eu1 21.1(17) .
C9 C8 C13 Eu1 -155.8(12) .
Eu1 O6 C14 O7 3.9(6) 2
Eu1 O6 C14 C9 -176.6(5) 2
Eu1 O7 C14 O6 -3.7(6) 2
Eu1 O7 C14 C9 176.7(5) 2
C8 C9 C14 O6 5.1(9) .
C10 C9 C14 O6 -174.3(6) .
C8 C9 C14 O7 -175.3(6) .
C10 C9 C14 O7 5.2(9) .
